data_2311111
loop_
_publ_author_name
'Penthala, Narsimha Reddy'
'Parkin, Sean'
'Crooks, Peter A.'

_publ_section_title
;
 (Z)-3-(1-Benzofuran-2-yl)-2-(3,4,5-tri-meth-oxy-phen-yl)acrylonitrile.
;
_journal_coeditor_code HG5136
_journal_issue 'Pt 3'
_journal_name_full 'Acta crystallographica. Section E, Structure reports online'
_journal_page_first o731
_journal_paper_doi 10.1107/S1600536812005831
_journal_volume 68
_journal_year 2012
_chemical_formula_iupac 'C20 H17 N O4'
_chemical_formula_moiety 'C20 H17 N O4'
_chemical_formula_sum 'C20 H17 N O4'
_chemical_formula_weight 335.35
_chemical_name_systematic
;
(<i>Z</i>)-3-(1-Benzofuran-2-yl)-2-(3,4,5-trimethoxyphenyl)acrylonitrile
;
_space_group_IT_number 15
_space_group_name_Hall '-C 2yc'
_space_group_name_H-M_alt 'C 1 2/c 1'
_symmetry_cell_setting monoclinic
_symmetry_space_group_name_Hall '-C 2yc'
_symmetry_space_group_name_H-M 'C 1 2/c 1'
_atom_sites_solution_hydrogens geom
_atom_sites_solution_primary direct
_atom_sites_solution_secondary difmap
_audit_creation_method SHELXL-97
_cell_angle_alpha 90.00
_cell_angle_beta 122.6780(10)
_cell_angle_gamma 90.00
_cell_formula_units_Z 8
_cell_length_a 28.0892(5)
_cell_length_b 6.95550(10)
_cell_length_c 20.0908(4)
_cell_measurement_reflns_used 4101
_cell_measurement_temperature 90.0(2)
_cell_measurement_theta_max 27.48
_cell_measurement_theta_min 1.00
_cell_volume 3303.94(11)
_computing_cell_refinement 'SCALEPACK (Otwinowski & Minor, 1997)'
_computing_data_collection 'COLLECT (Nonius, 1998)'
_computing_data_reduction 'DENZO-SMN (Otwinowski & Minor, 1997)'
_computing_molecular_graphics 'XP in SHELXTL (Sheldrick, 2008)'
_computing_publication_material
;
SHELXL97 (Sheldrick, 2008) and local procedures
;
_computing_structure_refinement 'SHELXL97 (Sheldrick, 2008)'
_computing_structure_solution 'SHELXS97 (Sheldrick, 2008)'
_diffrn_ambient_temperature 90.0(2)
_diffrn_detector_area_resol_mean 9.1
_diffrn_measured_fraction_theta_full 1.000
_diffrn_measured_fraction_theta_max 1.000
_diffrn_measurement_device_type 'Nonius KappaCCD'
_diffrn_measurement_method '\w scans at fixed \c = 55\%'
_diffrn_radiation_monochromator graphite
_diffrn_radiation_source 'fine-focus sealed tube'
_diffrn_radiation_type MoK\a
_diffrn_radiation_wavelength 0.71073
_diffrn_reflns_av_R_equivalents 0.0850
_diffrn_reflns_av_sigmaI/netI 0.0708
_diffrn_reflns_limit_h_max 36
_diffrn_reflns_limit_h_min -35
_diffrn_reflns_limit_k_max 9
_diffrn_reflns_limit_k_min -8
_diffrn_reflns_limit_l_max 25
_diffrn_reflns_limit_l_min -26
_diffrn_reflns_number 26416
_diffrn_reflns_theta_full 27.50
_diffrn_reflns_theta_max 27.50
_diffrn_reflns_theta_min 1.72
_diffrn_standards_number 0
_exptl_absorpt_coefficient_mu 0.094
_exptl_absorpt_correction_type none
_exptl_crystal_colour yellow
_exptl_crystal_density_diffrn 1.348
_exptl_crystal_density_method 'not measured'
_exptl_crystal_description block
_exptl_crystal_F_000 1408
_exptl_crystal_size_max 0.24
_exptl_crystal_size_mid 0.20
_exptl_crystal_size_min 0.14
_refine_diff_density_max 0.507
_refine_diff_density_min -0.351
_refine_ls_extinction_method none
_refine_ls_goodness_of_fit_ref 1.015
_refine_ls_hydrogen_treatment constr
_refine_ls_matrix_type full
_refine_ls_number_parameters 229
_refine_ls_number_reflns 3790
_refine_ls_number_restraints 0
_refine_ls_restrained_S_all 1.015
_refine_ls_R_factor_all 0.1203
_refine_ls_R_factor_gt 0.0642
_refine_ls_shift/su_max 0.000
_refine_ls_shift/su_mean 0.000
_refine_ls_structure_factor_coef Fsqd
_refine_ls_weighting_details 'calc w=1/[\s^2^(Fo^2^)+(0.1061P)^2^] where P=(Fo^2^+2Fc^2^)/3'
_refine_ls_weighting_scheme calc
_refine_ls_wR_factor_gt 0.1548
_refine_ls_wR_factor_ref 0.1858
_reflns_number_gt 2183
_reflns_number_total 3790
_reflns_threshold_expression I>2\s(I)
_cod_data_source_file hg5136sup1.cif
_cod_data_source_block I
_cod_original_cell_volume 3303.93(10)
_cod_original_sg_symbol_H-M 'C 2/c'
_cod_database_code 2311111

loop_
_symmetry_equiv_pos_as_xyz
'x, y, z'
'-x, y, -z+1/2'
'x+1/2, y+1/2, z'
'-x+1/2, y+1/2, -z+1/2'
'-x, -y, -z'
'x, -y, z-1/2'
'-x+1/2, -y+1/2, -z'
'x+1/2, -y+1/2, z-1/2'

loop_
_atom_site_type_symbol
_atom_site_label
_atom_site_fract_x
_atom_site_fract_y
_atom_site_fract_z
_atom_site_U_iso_or_equiv
_atom_site_adp_type
_atom_site_calc_flag
_atom_site_refinement_flags
_atom_site_occupancy
_atom_site_symmetry_multiplicity
N N1 0.48054(9) 0.1350(3) 0.63530(12) 0.0314(5) Uani d . 1 1
O O1 0.54675(6) 0.4633(2) 0.60175(9) 0.0235(4) Uani d . 1 1
O O2 0.28706(6) 0.8492(2) 0.58677(9) 0.0236(4) Uani d . 1 1
O O3 0.26167(6) 0.5664(2) 0.65217(9) 0.0241(4) Uani d . 1 1
O O4 0.33056(7) 0.2610(2) 0.71961(10) 0.0267(4) Uani d . 1 1
C C1 0.52309(9) 0.6378(3) 0.60312(13) 0.0209(5) Uani d . 1 1
C C2 0.58856(9) 0.5094(3) 0.58841(12) 0.0205(5) Uani d . 1 1
C C3 0.62441(10) 0.3797(3) 0.58480(13) 0.0246(6) Uani d . 1 1
H H3 0.6209 0.2451 0.5890 0.030 Uiso calc R 1 1
C C4 0.66571(10) 0.4553(3) 0.57475(13) 0.0251(6) Uani d . 1 1
H H4 0.6916 0.3717 0.5727 0.030 Uiso calc R 1 1
C C5 0.66959(10) 0.6539(4) 0.56754(13) 0.0261(6) Uani d . 1 1
H H5 0.6984 0.7025 0.5610 0.031 Uiso calc R 1 1
C C6 0.63306(10) 0.7803(4) 0.56964(14) 0.0275(6) Uani d . 1 1
H H6 0.6360 0.9145 0.5637 0.033 Uiso calc R 1 1
C C7 0.59119(9) 0.7082(3) 0.58073(13) 0.0223(5) Uani d . 1 1
C C8 0.54814(10) 0.7870(3) 0.59013(13) 0.0238(6) Uani d . 1 1
H H8 0.5388 0.9192 0.5877 0.029 Uiso calc R 1 1
C C9 0.47910(9) 0.6394(3) 0.61858(13) 0.0224(5) Uani d . 1 1
H H9 0.4655 0.7636 0.6198 0.027 Uiso calc R 1 1
C C10 0.45380(9) 0.4932(3) 0.63175(12) 0.0195(5) Uani d . 1 1
C C11 0.47002(10) 0.2961(3) 0.63316(13) 0.0227(5) Uani d . 1 1
C C12 0.40551(9) 0.5193(3) 0.64184(12) 0.0192(5) Uani d . 1 1
C C13 0.37106(9) 0.6807(3) 0.61109(13) 0.0212(5) Uani d . 1 1
H H13 0.3796 0.7790 0.5863 0.025 Uiso calc R 1 1
C C14 0.32409(9) 0.6977(3) 0.61670(12) 0.0194(5) Uani d . 1 1
C C15 0.31095(9) 0.5540(3) 0.65306(12) 0.0203(5) Uani d . 1 1
C C16 0.34635(9) 0.3953(3) 0.68529(12) 0.0208(5) Uani d . 1 1
C C17 0.39355(9) 0.3767(3) 0.68009(13) 0.0217(5) Uani d . 1 1
H H17 0.4176 0.2678 0.7024 0.026 Uiso calc R 1 1
C C18 0.29675(10) 0.9924(3) 0.54421(13) 0.0260(6) Uani d . 1 1
H H18A 0.3342 1.0497 0.5790 0.039 Uiso calc R 1 1
H H18B 0.2678 1.0926 0.5258 0.039 Uiso calc R 1 1
H H18C 0.2949 0.9330 0.4986 0.039 Uiso calc R 1 1
C C19 0.26949(10) 0.6446(4) 0.72368(14) 0.0314(6) Uani d . 1 1
H H19A 0.2982 0.5697 0.7691 0.047 Uiso calc R 1 1
H H19B 0.2337 0.6388 0.7211 0.047 Uiso calc R 1 1
H H19C 0.2819 0.7787 0.7296 0.047 Uiso calc R 1 1
C C20 0.36866(10) 0.1064(3) 0.75978(14) 0.0260(6) Uani d . 1 1
H H20A 0.3713 0.0270 0.7216 0.039 Uiso calc R 1 1
H H20B 0.3549 0.0278 0.7865 0.039 Uiso calc R 1 1
H H20C 0.4061 0.1578 0.7990 0.039 Uiso calc R 1 1

loop_
_atom_site_aniso_label
_atom_site_aniso_U_11
_atom_site_aniso_U_22
_atom_site_aniso_U_33
_atom_site_aniso_U_12
_atom_site_aniso_U_13
_atom_site_aniso_U_23
N1 0.0334(13) 0.0259(13) 0.0429(13) 0.0016(10) 0.0257(11) -0.0004(10)
O1 0.0229(9) 0.0234(9) 0.0289(9) 0.0020(7) 0.0170(8) -0.0005(7)
O2 0.0240(9) 0.0228(9) 0.0273(9) 0.0060(7) 0.0161(8) 0.0043(7)
O3 0.0194(9) 0.0304(10) 0.0251(9) 0.0007(7) 0.0136(7) -0.0019(7)
O4 0.0247(9) 0.0252(10) 0.0334(9) 0.0018(7) 0.0178(8) 0.0077(7)
C1 0.0202(12) 0.0174(12) 0.0225(12) 0.0031(10) 0.0100(10) -0.0011(10)
C2 0.0174(12) 0.0239(13) 0.0198(12) -0.0016(10) 0.0097(10) -0.0023(10)
C3 0.0281(14) 0.0211(13) 0.0274(13) 0.0042(11) 0.0168(12) -0.0002(10)
C4 0.0224(13) 0.0326(15) 0.0208(12) 0.0045(11) 0.0121(11) 0.0009(11)
C5 0.0229(13) 0.0344(15) 0.0248(13) 0.0004(11) 0.0155(11) 0.0016(11)
C6 0.0293(14) 0.0260(14) 0.0326(14) -0.0035(11) 0.0203(12) -0.0019(11)
C7 0.0207(12) 0.0231(13) 0.0229(12) 0.0009(10) 0.0118(10) -0.0008(10)
C8 0.0234(13) 0.0187(13) 0.0285(13) 0.0028(10) 0.0136(11) 0.0001(10)
C9 0.0206(12) 0.0205(13) 0.0258(13) 0.0027(10) 0.0123(11) -0.0033(10)
C10 0.0204(12) 0.0186(12) 0.0193(11) 0.0021(10) 0.0107(10) -0.0001(10)
C11 0.0218(13) 0.0237(14) 0.0273(13) 0.0000(11) 0.0163(11) -0.0001(11)
C12 0.0180(12) 0.0195(12) 0.0184(11) -0.0021(10) 0.0086(10) -0.0035(10)
C13 0.0247(13) 0.0192(13) 0.0224(12) -0.0006(10) 0.0144(11) 0.0004(10)
C14 0.0200(12) 0.0184(12) 0.0181(11) 0.0013(10) 0.0092(10) -0.0016(9)
C15 0.0183(12) 0.0229(13) 0.0193(12) -0.0008(10) 0.0100(10) -0.0024(10)
C16 0.0229(13) 0.0195(13) 0.0193(12) -0.0038(10) 0.0109(11) 0.0001(10)
C17 0.0215(12) 0.0190(13) 0.0204(12) 0.0029(10) 0.0086(10) 0.0027(10)
C18 0.0267(13) 0.0260(14) 0.0256(13) 0.0037(11) 0.0142(11) 0.0023(11)
C19 0.0293(14) 0.0412(16) 0.0279(14) 0.0019(12) 0.0181(12) -0.0012(12)
C20 0.0320(14) 0.0211(13) 0.0271(13) 0.0000(11) 0.0173(12) 0.0045(10)

loop_
_atom_type_symbol
_atom_type_description
_atom_type_scat_dispersion_real
_atom_type_scat_dispersion_imag
_atom_type_scat_source
C C 0.0033 0.0016 'International Tables Vol C Tables 4.2.6.8 and 6.1.1.4'
H H 0.0000 0.0000 'International Tables Vol C Tables 4.2.6.8 and 6.1.1.4'
N N 0.0061 0.0033 'International Tables Vol C Tables 4.2.6.8 and 6.1.1.4'
O O 0.0106 0.0060 'International Tables Vol C Tables 4.2.6.8 and 6.1.1.4'

loop_
_geom_angle_atom_site_label_1
_geom_angle_atom_site_label_2
_geom_angle_atom_site_label_3
_geom_angle
C2 O1 C1 105.54(17)
C14 O2 C18 116.95(17)
C15 O3 C19 113.60(17)
C16 O4 C20 116.92(17)
C8 C1 O1 111.17(19)
C8 C1 C9 129.5(2)
O1 C1 C9 119.36(19)
O1 C2 C3 125.5(2)
O1 C2 C7 110.68(19)
C3 C2 C7 123.8(2)
C2 C3 C4 116.8(2)
C2 C3 H3 121.6
C4 C3 H3 121.6
C3 C4 C5 120.6(2)
C3 C4 H4 119.7
C5 C4 H4 119.7
C6 C5 C4 122.0(2)
C6 C5 H5 119.0
C4 C5 H5 119.0
C5 C6 C7 118.8(2)
C5 C6 H6 120.6
C7 C6 H6 120.6
C2 C7 C6 118.1(2)
C2 C7 C8 105.4(2)
C6 C7 C8 136.5(2)
C1 C8 C7 107.2(2)
C1 C8 H8 126.4
C7 C8 H8 126.4
C10 C9 C1 130.3(2)
C10 C9 H9 114.8
C1 C9 H9 114.8
C9 C10 C11 121.9(2)
C9 C10 C12 123.5(2)
C11 C10 C12 114.56(19)
N1 C11 C10 175.8(2)
C13 C12 C17 120.0(2)
C13 C12 C10 120.4(2)
C17 C12 C10 119.6(2)
C14 C13 C12 119.8(2)
C14 C13 H13 120.1
C12 C13 H13 120.1
O2 C14 C13 124.0(2)
O2 C14 C15 115.23(19)
C13 C14 C15 120.8(2)
O3 C15 C16 121.12(19)
O3 C15 C14 119.68(19)
C16 C15 C14 119.1(2)
O4 C16 C15 115.57(19)
O4 C16 C17 123.7(2)
C15 C16 C17 120.7(2)
C16 C17 C12 119.7(2)
C16 C17 H17 120.2
C12 C17 H17 120.2
O2 C18 H18A 109.5
O2 C18 H18B 109.5
H18A C18 H18B 109.5
O2 C18 H18C 109.5
H18A C18 H18C 109.5
H18B C18 H18C 109.5
O3 C19 H19A 109.5
O3 C19 H19B 109.5
H19A C19 H19B 109.5
O3 C19 H19C 109.5
H19A C19 H19C 109.5
H19B C19 H19C 109.5
O4 C20 H20A 109.5
O4 C20 H20B 109.5
H20A C20 H20B 109.5
O4 C20 H20C 109.5
H20A C20 H20C 109.5
H20B C20 H20C 109.5

loop_
_geom_bond_atom_site_label_1
_geom_bond_atom_site_label_2
_geom_bond_distance
N1 C11 1.154(3)
O1 C2 1.376(3)
O1 C1 1.391(3)
O2 C14 1.371(3)
O2 C18 1.431(3)
O3 C15 1.377(3)
O3 C19 1.438(3)
O4 C16 1.370(3)
O4 C20 1.421(3)
C1 C8 1.356(3)
C1 C9 1.428(3)
C2 C3 1.383(3)
C2 C7 1.397(3)
C3 C4 1.384(3)
C3 H3 0.9500
C4 C5 1.400(3)
C4 H4 0.9500
C5 C6 1.369(3)
C5 H5 0.9500
C6 C7 1.403(3)
C6 H6 0.9500
C7 C8 1.430(3)
C8 H8 0.9500
C9 C10 1.346(3)
C9 H9 0.9500
C10 C11 1.440(3)
C10 C12 1.487(3)
C12 C13 1.390(3)
C12 C17 1.402(3)
C13 C14 1.388(3)
C13 H13 0.9500
C14 C15 1.400(3)
C15 C16 1.390(3)
C16 C17 1.391(3)
C17 H17 0.9500
C18 H18A 0.9800
C18 H18B 0.9800
C18 H18C 0.9800
C19 H19A 0.9800
C19 H19B 0.9800
C19 H19C 0.9800
C20 H20A 0.9800
C20 H20B 0.9800
C20 H20C 0.9800

loop_
_geom_torsion_atom_site_label_1
_geom_torsion_atom_site_label_2
_geom_torsion_atom_site_label_3
_geom_torsion_atom_site_label_4
_geom_torsion
C2 O1 C1 C8 0.8(2)
C2 O1 C1 C9 -177.95(18)
C1 O1 C2 C3 178.0(2)
C1 O1 C2 C7 -0.5(2)
O1 C2 C3 C4 -176.8(2)
C7 C2 C3 C4 1.5(3)
C2 C3 C4 C5 -0.9(3)
C3 C4 C5 C6 -0.4(4)
C4 C5 C6 C7 1.1(4)
O1 C2 C7 C6 177.78(19)
C3 C2 C7 C6 -0.8(3)
O1 C2 C7 C8 0.0(2)
C3 C2 C7 C8 -178.5(2)
C5 C6 C7 C2 -0.6(3)
C5 C6 C7 C8 176.3(3)
O1 C1 C8 C7 -0.8(3)
C9 C1 C8 C7 177.8(2)
C2 C7 C8 C1 0.5(3)
C6 C7 C8 C1 -176.6(3)
C8 C1 C9 C10 -179.9(2)
O1 C1 C9 C10 -1.3(4)
C1 C9 C10 C11 0.9(4)
C1 C9 C10 C12 -175.8(2)
C9 C10 C12 C13 23.2(3)
C11 C10 C12 C13 -153.8(2)
C9 C10 C12 C17 -159.1(2)
C11 C10 C12 C17 23.9(3)
C17 C12 C13 C14 -1.6(3)
C10 C12 C13 C14 176.09(19)
C18 O2 C14 C13 3.0(3)
C18 O2 C14 C15 -175.70(18)
C12 C13 C14 O2 -178.6(2)
C12 C13 C14 C15 0.0(3)
C19 O3 C15 C16 85.9(2)
C19 O3 C15 C14 -98.1(2)
O2 C14 C15 O3 4.1(3)
C13 C14 C15 O3 -174.67(19)
O2 C14 C15 C16 -179.78(19)
C13 C14 C15 C16 1.5(3)
C20 O4 C16 C15 -174.09(19)
C20 O4 C16 C17 7.6(3)
O3 C15 C16 O4 -3.8(3)
C14 C15 C16 O4 -179.84(19)
O3 C15 C16 C17 174.64(19)
C14 C15 C16 C17 -1.4(3)
O4 C16 C17 C12 178.18(19)
C15 C16 C17 C12 -0.1(3)
C13 C12 C17 C16 1.6(3)
C10 C12 C17 C16 -176.07(19)
